data_1520697
loop_
_publ_author_name
'Mart\'inez, \'Angel Manu'
'Echavarren, Javier'
'Alonso, In\'es'
'Rodr\'iguez, Nuria'
'G\'omez Array\'as, Ram\'on'
'Carretero, Juan C.'

_publ_section_title
;
 RhI/RhIIIcatalyst-controlled divergent aryl/heteroaryl C--H bond
 functionalization of picolinamides with alkynes
;
_journal_issue 10
_journal_name_full 'Chem. Sci.'
_journal_page_first 5802
_journal_paper_doi 10.1039/C5SC01885D
_journal_volume 6
_journal_year 2015
_chemical_formula_moiety 'C28 H19 F3 N2 O'
_chemical_formula_sum 'C28 H19 F3 N2 O'
_chemical_formula_weight 456.45
_chemical_name_systematic
; 
 ? 
;
_space_group_IT_number 2
_symmetry_cell_setting triclinic
_symmetry_space_group_name_Hall '-P 1'
_symmetry_space_group_name_H-M 'P -1'
_atom_sites_solution_hydrogens geom
_atom_sites_solution_primary direct
_atom_sites_solution_secondary difmap
_audit_creation_method SHELXL-97
_audit_update_record
;
2014-10-02 deposited with the CCDC.
2015-06-29 downloaded from the CCDC.
;
_cell_angle_alpha 103.037(2)
_cell_angle_beta 100.267(2)
_cell_angle_gamma 97.7300(10)
_cell_formula_units_Z 2
_cell_length_a 9.7447(3)
_cell_length_b 10.0599(3)
_cell_length_c 12.2374(4)
_cell_measurement_reflns_used 3225
_cell_measurement_temperature 298(2)
_cell_measurement_theta_max 65.38
_cell_measurement_theta_min 3.80
_cell_volume 1130.75(6)
_computing_cell_refinement 'SAINT (Bruker 2006)'
_computing_data_collection 'APEX 2 (Bruker 2006)'
_computing_data_reduction 'SAINT (Bruker 2006)'
_computing_molecular_graphics 'Mercury 2.3 (Macrae et al, 2008)'
_computing_publication_material 'Bruker SHELXTL'
_computing_structure_refinement 'SHELXL-97 (Sheldrick, 1997)'
_computing_structure_solution 'SHELXS-97 (Sheldrick, 1990)'
_diffrn_ambient_temperature 298(2)
_diffrn_measured_fraction_theta_full 0.856
_diffrn_measured_fraction_theta_max 0.856
_diffrn_measurement_device_type 'CCD area detector'
_diffrn_measurement_method 'phi and omega scans'
_diffrn_radiation_monochromator graphite
_diffrn_radiation_source 'fine-focus sealed tube'
_diffrn_radiation_type CuK\a
_diffrn_radiation_wavelength 1.54178
_diffrn_reflns_av_R_equivalents 0.0194
_diffrn_reflns_av_sigmaI/netI 0.0271
_diffrn_reflns_limit_h_max 11
_diffrn_reflns_limit_h_min -9
_diffrn_reflns_limit_k_max 11
_diffrn_reflns_limit_k_min -11
_diffrn_reflns_limit_l_max 10
_diffrn_reflns_limit_l_min -14
_diffrn_reflns_number 6730
_diffrn_reflns_theta_full 66.68
_diffrn_reflns_theta_max 66.68
_diffrn_reflns_theta_min 3.80
_exptl_absorpt_coefficient_mu 0.827
_exptl_absorpt_correction_T_max 0.883
_exptl_absorpt_correction_T_min 0.848
_exptl_absorpt_correction_type multi-scan
_exptl_absorpt_process_details 'SADABS (Bruker, 2006)'
_exptl_crystal_colour yellow
_exptl_crystal_density_diffrn 1.341
_exptl_crystal_density_method 'not measured'
_exptl_crystal_description prismatic
_exptl_crystal_F_000 472
_exptl_crystal_size_max 0.20
_exptl_crystal_size_mid 0.18
_exptl_crystal_size_min 0.15
_refine_diff_density_max 0.449
_refine_diff_density_min -0.321
_refine_diff_density_rms 0.039
_refine_ls_extinction_coef 0.0222(13)
_refine_ls_extinction_expression Fc^*^=kFc[1+0.001xFc^2^\l^3^/sin(2\q)]^-1/4^
_refine_ls_extinction_method SHELXL
_refine_ls_goodness_of_fit_ref 1.038
_refine_ls_hydrogen_treatment constr
_refine_ls_matrix_type full
_refine_ls_number_parameters 308
_refine_ls_number_reflns 3427
_refine_ls_number_restraints 0
_refine_ls_restrained_S_all 1.038
_refine_ls_R_factor_all 0.0549
_refine_ls_R_factor_gt 0.0489
_refine_ls_shift/su_max 0.000
_refine_ls_shift/su_mean 0.000
_refine_ls_structure_factor_coef Fsqd
_refine_ls_weighting_details 'calc w=1/[\s^2^(Fo^2^)+(0.0692P)^2^+0.4507P] where P=(Fo^2^+2Fc^2^)/3'
_refine_ls_weighting_scheme calc
_refine_ls_wR_factor_gt 0.1334
_refine_ls_wR_factor_ref 0.1394
_reflns_number_gt 2982
_reflns_number_total 3427
_reflns_threshold_expression >2sigma(I)
_cod_data_source_file c5sc01885d2.cif
_cod_data_source_block 2fin
_cod_depositor_comments
;
The following automatic conversions were performed:

'_symmetry_cell_setting' value 'Triclinic' changed to 'triclinic'
according to
/usr/data/users/saulius/crontab/automatic-downloads/rss-feeds/RSC/lib/dictionaries/cif_core.dic
dictionary named 'cif_core.dic' version 2.4.2 from 2011-04-26.

Automatic conversion script
Id: cif_fix_values 3271 2015-04-21 07:52:19Z andrius 

 Adding full bibliography for 1520695--1520700.cif.
;
_cod_original_cell_volume 1130.74(6)
_cod_original_sg_symbol_Hall -P1
_cod_original_sg_symbol_H-M P-1
_cod_database_code 1520697

loop_
_symmetry_equiv_pos_as_xyz
'x, y, z'
'-x, -y, -z'

loop_
_atom_site_label
_atom_site_type_symbol
_atom_site_fract_x
_atom_site_fract_y
_atom_site_fract_z
_atom_site_U_iso_or_equiv
_atom_site_adp_type
_atom_site_occupancy
_atom_site_symmetry_multiplicity
_atom_site_calc_flag
_atom_site_refinement_flags
O1 O 0.47100(17) 0.36826(15) 0.66041(13) 0.0552(4) Uani 1 1 d .
N1 N 0.38999(16) 0.56920(16) 0.65691(13) 0.0380(4) Uani 1 1 d .
N2 N 0.33441(19) 0.24627(17) 0.43859(15) 0.0493(4) Uani 1 1 d .
C1 C 0.4276(3) 0.6653(3) 0.97660(19) 0.0687(7) Uani 1 1 d .
H1 H 0.5097 0.7324 0.9975 0.082 Uiso 1 1 calc R
C2 C 0.3563(3) 0.6406(4) 1.0596(2) 0.0841(10) Uani 1 1 d .
H2 H 0.3912 0.6896 1.1360 0.101 Uiso 1 1 calc R
C3 C 0.2340(3) 0.5438(3) 1.0296(2) 0.0728(8) Uani 1 1 d .
H3 H 0.1845 0.5280 1.0852 0.087 Uiso 1 1 calc R
C4 C 0.1855(3) 0.4708(3) 0.9181(2) 0.0727(8) Uani 1 1 d .
H4 H 0.1028 0.4044 0.8976 0.087 Uiso 1 1 calc R
C5 C 0.2583(2) 0.4947(2) 0.83467(19) 0.0569(6) Uani 1 1 d .
H5 H 0.2245 0.4438 0.7587 0.068 Uiso 1 1 calc R
C6 C 0.3797(2) 0.5927(2) 0.86340(16) 0.0413(4) Uani 1 1 d .
C7 C 0.4660(2) 0.6233(2) 0.77759(16) 0.0407(4) Uani 1 1 d .
H7A H 0.4952 0.7230 0.7931 0.049 Uiso 1 1 calc R
H7B H 0.5512 0.5835 0.7888 0.049 Uiso 1 1 calc R
C8 C 0.4008(2) 0.4341(2) 0.60664(16) 0.0405(4) Uani 1 1 d .
C9 C 0.3231(2) 0.37777(19) 0.48644(16) 0.0392(4) Uani 1 1 d .
C10 C 0.24438(19) 0.45821(19) 0.42983(15) 0.0374(4) Uani 1 1 d .
C11 C 0.24145(19) 0.59893(19) 0.48845(15) 0.0373(4) Uani 1 1 d .
C12 C 0.31452(19) 0.65102(18) 0.59896(15) 0.0363(4) Uani 1 1 d .
C13 C 0.32477(19) 0.79954(19) 0.65932(16) 0.0394(4) Uani 1 1 d .
C14 C 0.3914(2) 0.9011(2) 0.61605(18) 0.0469(5) Uani 1 1 d .
H14 H 0.4313 0.8752 0.5526 0.056 Uiso 1 1 calc R
C15 C 0.3990(2) 1.0404(2) 0.6666(2) 0.0580(6) Uani 1 1 d .
H15 H 0.4430 1.1076 0.6366 0.070 Uiso 1 1 calc R
C16 C 0.3416(3) 1.0792(2) 0.7604(2) 0.0618(6) Uani 1 1 d .
H16 H 0.3466 1.1728 0.7941 0.074 Uiso 1 1 calc R
C17 C 0.2764(3) 0.9801(3) 0.8052(2) 0.0598(6) Uani 1 1 d .
H17 H 0.2391 1.0071 0.8699 0.072 Uiso 1 1 calc R
C18 C 0.2662(2) 0.8398(2) 0.75403(18) 0.0493(5) Uani 1 1 d .
H18 H 0.2200 0.7732 0.7833 0.059 Uiso 1 1 calc R
C19 C 0.1605(2) 0.68583(18) 0.42712(15) 0.0386(4) Uani 1 1 d .
C20 C 0.2040(2) 0.7244(2) 0.33442(17) 0.0454(5) Uani 1 1 d .
H20 H 0.2822 0.6941 0.3099 0.055 Uiso 1 1 calc R
C21 C 0.1312(3) 0.8076(2) 0.2788(2) 0.0566(6) Uani 1 1 d .
H21 H 0.1602 0.8325 0.2167 0.068 Uiso 1 1 calc R
C22 C 0.0160(3) 0.8540(3) 0.3147(2) 0.0629(6) Uani 1 1 d .
H22 H -0.0315 0.9113 0.2778 0.075 Uiso 1 1 calc R
C23 C -0.0289(2) 0.8152(3) 0.4056(2) 0.0613(6) Uani 1 1 d .
H23 H -0.1074 0.8455 0.4294 0.074 Uiso 1 1 calc R
C24 C 0.0427(2) 0.7314(2) 0.46105(19) 0.0494(5) Uani 1 1 d .
H24 H 0.0115 0.7052 0.5220 0.059 Uiso 1 1 calc R
C25 C 0.2663(2) 0.1911(2) 0.33100(19) 0.0537(5) Uani 1 1 d .
H25 H 0.2739 0.1009 0.2964 0.064 Uiso 1 1 calc R
C26 C 0.1834(2) 0.2613(2) 0.26634(17) 0.0467(5) Uani 1 1 d .
C27 C 0.1708(2) 0.3941(2) 0.31546(16) 0.0431(5) Uani 1 1 d .
H27 H 0.1145 0.4416 0.2742 0.052 Uiso 1 1 calc R
C28 C 0.1155(3) 0.1894(2) 0.14418(19) 0.0550(6) Uani 1 1 d .
F1 F 0.2044(2) 0.1910(3) 0.07616(13) 0.1130(8) Uani 1 1 d .
F2 F 0.0547(3) 0.06150(18) 0.12941(14) 0.1073(7) Uani 1 1 d .
F3 F 0.0120(2) 0.2502(2) 0.09976(14) 0.1035(7) Uani 1 1 d .

loop_
_atom_site_aniso_label
_atom_site_aniso_U_11
_atom_site_aniso_U_22
_atom_site_aniso_U_33
_atom_site_aniso_U_23
_atom_site_aniso_U_13
_atom_site_aniso_U_12
O1 0.0678(9) 0.0460(8) 0.0542(9) 0.0186(7) 0.0055(7) 0.0193(7)
N1 0.0453(8) 0.0365(8) 0.0345(8) 0.0117(6) 0.0115(6) 0.0070(6)
N2 0.0629(10) 0.0352(9) 0.0511(10) 0.0086(7) 0.0169(8) 0.0116(7)
C1 0.0636(14) 0.0860(18) 0.0402(11) 0.0039(11) 0.0071(10) -0.0161(13)
C2 0.0884(19) 0.114(2) 0.0346(11) 0.0063(13) 0.0132(12) -0.0121(17)
C3 0.0883(18) 0.0845(18) 0.0484(13) 0.0192(12) 0.0302(13) 0.0014(15)
C4 0.0723(16) 0.0767(17) 0.0627(15) 0.0142(13) 0.0257(13) -0.0164(13)
C5 0.0615(13) 0.0586(13) 0.0422(11) 0.0051(10) 0.0135(10) -0.0078(10)
C6 0.0452(10) 0.0432(10) 0.0347(9) 0.0121(8) 0.0054(8) 0.0061(8)
C7 0.0413(10) 0.0411(10) 0.0368(9) 0.0107(8) 0.0048(7) 0.0018(8)
C8 0.0469(10) 0.0370(10) 0.0424(10) 0.0152(8) 0.0148(8) 0.0086(8)
C9 0.0449(10) 0.0351(10) 0.0417(10) 0.0123(8) 0.0181(8) 0.0060(7)
C10 0.0439(9) 0.0354(10) 0.0364(9) 0.0112(8) 0.0167(8) 0.0045(7)
C11 0.0441(10) 0.0348(9) 0.0364(9) 0.0121(8) 0.0138(7) 0.0074(7)
C12 0.0415(9) 0.0350(9) 0.0368(9) 0.0131(7) 0.0150(7) 0.0072(7)
C13 0.0432(10) 0.0364(10) 0.0373(9) 0.0075(8) 0.0070(7) 0.0079(7)
C14 0.0508(11) 0.0390(11) 0.0501(11) 0.0109(9) 0.0115(9) 0.0060(8)
C15 0.0600(13) 0.0373(11) 0.0711(15) 0.0135(10) 0.0051(11) 0.0027(9)
C16 0.0648(14) 0.0379(11) 0.0687(15) -0.0030(11) -0.0032(11) 0.0130(10)
C17 0.0647(14) 0.0587(14) 0.0495(12) -0.0037(10) 0.0090(10) 0.0235(11)
C18 0.0561(12) 0.0496(12) 0.0442(11) 0.0092(9) 0.0148(9) 0.0157(9)
C19 0.0452(10) 0.0320(9) 0.0373(9) 0.0077(7) 0.0075(8) 0.0062(7)
C20 0.0545(11) 0.0437(11) 0.0416(10) 0.0146(9) 0.0124(9) 0.0121(9)
C21 0.0679(14) 0.0530(13) 0.0528(12) 0.0248(10) 0.0094(10) 0.0095(10)
C22 0.0611(13) 0.0572(14) 0.0752(16) 0.0309(12) 0.0031(12) 0.0187(11)
C23 0.0488(12) 0.0630(14) 0.0763(16) 0.0215(12) 0.0117(11) 0.0206(10)
C24 0.0478(11) 0.0516(12) 0.0513(12) 0.0157(9) 0.0140(9) 0.0094(9)
C25 0.0704(14) 0.0348(10) 0.0535(12) 0.0029(9) 0.0199(11) 0.0073(9)
C26 0.0550(11) 0.0410(11) 0.0424(11) 0.0067(9) 0.0185(9) -0.0007(9)
C27 0.0504(11) 0.0409(10) 0.0386(10) 0.0112(8) 0.0140(8) 0.0023(8)
C28 0.0655(13) 0.0481(12) 0.0458(11) 0.0046(9) 0.0164(10) -0.0018(10)
F1 0.0993(12) 0.162(2) 0.0517(9) -0.0154(10) 0.0319(9) -0.0152(12)
F2 0.1553(18) 0.0632(10) 0.0676(10) 0.0049(8) -0.0099(10) -0.0375(11)
F3 0.1221(15) 0.1052(14) 0.0616(10) -0.0045(9) -0.0140(9) 0.0360(12)

loop_
_atom_type_symbol
_atom_type_description
_atom_type_scat_dispersion_real
_atom_type_scat_dispersion_imag
_atom_type_scat_source
C C 0.0181 0.0091 'International Tables Vol C Tables 4.2.6.8 and 6.1.1.4'
H H 0.0000 0.0000 'International Tables Vol C Tables 4.2.6.8 and 6.1.1.4'
N N 0.0311 0.0180 'International Tables Vol C Tables 4.2.6.8 and 6.1.1.4'
O O 0.0492 0.0322 'International Tables Vol C Tables 4.2.6.8 and 6.1.1.4'
F F 0.0727 0.0534 'International Tables Vol C Tables 4.2.6.8 and 6.1.1.4'

loop_
_geom_angle_atom_site_label_1
_geom_angle_atom_site_label_2
_geom_angle_atom_site_label_3
_geom_angle
C8 N1 C12 123.68(15)
C8 N1 C7 114.95(16)
C12 N1 C7 121.36(15)
C25 N2 C9 117.17(19)
C6 C1 C2 121.3(2)
C6 C1 H1 119.3
C2 C1 H1 119.3
C3 C2 C1 119.9(2)
C3 C2 H2 120.1
C1 C2 H2 120.1
C4 C3 C2 119.6(2)
C4 C3 H3 120.2
C2 C3 H3 120.2
C3 C4 C5 120.5(2)
C3 C4 H4 119.8
C5 C4 H4 119.8
C6 C5 C4 120.5(2)
C6 C5 H5 119.8
C4 C5 H5 119.8
C5 C6 C1 118.30(19)
C5 C6 C7 123.52(17)
C1 C6 C7 118.16(18)
N1 C7 C6 114.05(15)
N1 C7 H7A 108.7
C6 C7 H7A 108.7
N1 C7 H7B 108.7
C6 C7 H7B 108.7
H7A C7 H7B 107.6
O1 C8 N1 121.02(18)
O1 C8 C9 123.46(18)
N1 C8 C9 115.52(17)
N2 C9 C10 124.38(18)
N2 C9 C8 114.92(18)
C10 C9 C8 120.69(17)
C9 C10 C27 116.56(17)
C9 C10 C11 119.89(17)
C27 C10 C11 123.55(18)
C12 C11 C10 119.24(17)
C12 C11 C19 120.88(16)
C10 C11 C19 119.88(16)
C11 C12 N1 120.93(16)
C11 C12 C13 120.94(17)
N1 C12 C13 118.01(16)
C18 C13 C14 119.00(19)
C18 C13 C12 122.51(18)
C14 C13 C12 118.45(17)
C15 C14 C13 120.6(2)
C15 C14 H14 119.7
C13 C14 H14 119.7
C16 C15 C14 120.0(2)
C16 C15 H15 120.0
C14 C15 H15 120.0
C15 C16 C17 120.3(2)
C15 C16 H16 119.9
C17 C16 H16 119.9
C16 C17 C18 120.2(2)
C16 C17 H17 119.9
C18 C17 H17 119.9
C13 C18 C17 119.9(2)
C13 C18 H18 120.0
C17 C18 H18 120.0
C24 C19 C20 118.71(19)
C24 C19 C11 121.46(17)
C20 C19 C11 119.83(17)
C21 C20 C19 120.05(19)
C21 C20 H20 120.0
C19 C20 H20 120.0
C22 C21 C20 120.6(2)
C22 C21 H21 119.7
C20 C21 H21 119.7
C21 C22 C23 119.8(2)
C21 C22 H22 120.1
C23 C22 H22 120.1
C22 C23 C24 120.0(2)
C22 C23 H23 120.0
C24 C23 H23 120.0
C23 C24 C19 120.8(2)
C23 C24 H24 119.6
C19 C24 H24 119.6
N2 C25 C26 123.42(19)
N2 C25 H25 118.3
C26 C25 H25 118.3
C27 C26 C25 119.30(19)
C27 C26 C28 122.3(2)
C25 C26 C28 118.39(19)
C26 C27 C10 119.14(19)
C26 C27 H27 120.4
C10 C27 H27 120.4
F2 C28 F1 108.3(2)
F2 C28 F3 104.6(2)
F1 C28 F3 104.1(2)
F2 C28 C26 113.64(19)
F1 C28 C26 112.58(19)
F3 C28 C26 112.85(19)

loop_
_geom_bond_atom_site_label_1
_geom_bond_atom_site_label_2
_geom_bond_distance
O1 C8 1.224(2)
N1 C8 1.386(2)
N1 C12 1.400(2)
N1 C7 1.471(2)
N2 C25 1.320(3)
N2 C9 1.348(3)
C1 C6 1.375(3)
C1 C2 1.376(3)
C1 H1 0.9300
C2 C3 1.369(4)
C2 H2 0.9300
C3 C4 1.360(4)
C3 H3 0.9300
C4 C5 1.389(3)
C4 H4 0.9300
C5 C6 1.370(3)
C5 H5 0.9300
C6 C7 1.515(3)
C7 H7A 0.9700
C7 H7B 0.9700
C8 C9 1.473(3)
C9 C10 1.398(3)
C10 C27 1.414(3)
C10 C11 1.442(3)
C11 C12 1.359(3)
C11 C19 1.490(3)
C12 C13 1.491(3)
C13 C18 1.386(3)
C13 C14 1.391(3)
C14 C15 1.385(3)
C14 H14 0.9300
C15 C16 1.367(4)
C15 H15 0.9300
C16 C17 1.378(4)
C16 H16 0.9300
C17 C18 1.391(3)
C17 H17 0.9300
C18 H18 0.9300
C19 C24 1.388(3)
C19 C20 1.394(3)
C20 C21 1.383(3)
C20 H20 0.9300
C21 C22 1.376(4)
C21 H21 0.9300
C22 C23 1.380(4)
C22 H22 0.9300
C23 C24 1.381(3)
C23 H23 0.9300
C24 H24 0.9300
C25 C26 1.398(3)
C25 H25 0.9300
C26 C27 1.367(3)
C26 C28 1.492(3)
C27 H27 0.9300
C28 F2 1.300(3)
C28 F1 1.305(3)
C28 F3 1.344(3)
